data_2310820
loop_
_publ_author_name
'Bleif, H.J.'
'Dachs, H.'

_publ_section_title
;
 Crystalline modifications and structural phase transitions of Na O H and
 Na O D
;
_journal_name_full 'Acta Crystallographica A (24,1968-38,1982)'
_journal_page_first 470
_journal_page_last 476
_journal_volume 38
_journal_year 1982
_chemical_formula_sum 'H Na O'
_chemical_name_systematic 'Na (O H)'
_space_group_IT_number 11
_symmetry_space_group_name_Hall '-P 2yb'
_symmetry_space_group_name_H-M 'P 1 21/m 1'
_cell_angle_alpha 90
_cell_angle_beta 109.9
_cell_angle_gamma 90
_cell_formula_units_Z 2
_cell_length_a 3.345
_cell_length_b 3.445
_cell_length_c 6.08
_cell_volume 65.879
_citation_journal_id_ASTM ACACBN
_cod_data_source_file Bleif_ACACBN_1982_523.cif
_cod_data_source_block H1Na1O1
_cod_original_cell_volume 65.87943
_cod_original_formula_sum 'H1 Na1 O1'
_cod_database_code 2310820

loop_
_symmetry_equiv_pos_as_xyz
x,y,z
-x,y+1/2,-z
-x,-y,-z
x,-y-1/2,z

loop_
_atom_site_label
_atom_site_type_symbol
_atom_site_fract_x
_atom_site_fract_y
_atom_site_fract_z
_atom_site_occupancy
_atom_site_U_iso_or_equiv
O1 O-2 0.4 0.25 0.236 1 0.0
H1 H+1 0.462 0.25 0.389 1 0.0
Na1 Na+1 0.141 0.25 -0.179 1 0.0
